data_2212425
loop_
_publ_author_name
'Sankaranarayanan, Jagadis'
'Mandel, Sarah M.'
'Krause, Jeanette A.'
'Gudmundsd\'ottir, Anna D.'

_publ_section_title
;
 1-(4-Chlorophenyl)-3-[3-(4-chlorophenyl)pyrazol-1-yl]propan-1-one
;
_journal_coeditor_code YA2037
_journal_issue 2
_journal_name_full 'Acta Crystallographica Section E'
_journal_page_first o721
_journal_page_last o723
_journal_paper_doi 10.1107/S1600536807000633
_journal_volume 63
_journal_year 2007
_chemical_formula_iupac 'C18 H14 Cl2 N2 O'
_chemical_formula_moiety 'C18 H14 Cl2 N2 O'
_chemical_formula_sum 'C18 H14 Cl2 N2 O'
_chemical_formula_weight 345.21
_chemical_melting_point 371
_chemical_name_systematic
;
1-(4-Chlorophenyl)-3-[3-(4-chlorophenyl)pyrazol-1-yl]propan-1-one
;
_space_group_IT_number 14
_symmetry_cell_setting monoclinic
_symmetry_space_group_name_Hall '-P 2ybc'
_symmetry_space_group_name_H-M 'P 1 21/c 1'
_atom_sites_solution_hydrogens mixed
_atom_sites_solution_primary direct
_atom_sites_solution_secondary difmap
_audit_creation_method SHELXL-97
_cell_angle_alpha 90.00
_cell_angle_beta 95.3770(10)
_cell_angle_gamma 90.00
_cell_formula_units_Z 4
_cell_length_a 19.1362(5)
_cell_length_b 7.2803(2)
_cell_length_c 11.2860(3)
_cell_measurement_reflns_used 6273
_cell_measurement_temperature 150(2)
_cell_measurement_theta_max 32.2
_cell_measurement_theta_min 2.9
_cell_volume 1565.42(7)
_computing_cell_refinement 'SAINT (Bruker, 2001)'
_computing_data_collection 'SMART (Bruker, 2001)'
_computing_data_reduction SAINT)
_computing_molecular_graphics 'SHELXTL and DIAMOND (Brandenburg, 2006)'
_computing_publication_material SHELXTL
_computing_structure_refinement SHELXTL
_computing_structure_solution 'SHELXTL (Bruker, 2001)'
_diffrn_ambient_temperature 150(2)
_diffrn_detector_area_resol_mean 0.75
_diffrn_measured_fraction_theta_full 0.999
_diffrn_measured_fraction_theta_max 0.999
_diffrn_measurement_device_type 'Bruker SMART 6000 CCD'
_diffrn_measurement_method \w
_diffrn_radiation_monochromator graphite
_diffrn_radiation_source 'sealed tube'
_diffrn_radiation_type MoK\a
_diffrn_radiation_wavelength 0.71073
_diffrn_reflns_av_R_equivalents 0.042
_diffrn_reflns_av_sigmaI/netI 0.052
_diffrn_reflns_limit_h_max 21
_diffrn_reflns_limit_h_min -25
_diffrn_reflns_limit_k_max 9
_diffrn_reflns_limit_k_min -9
_diffrn_reflns_limit_l_max 15
_diffrn_reflns_limit_l_min -15
_diffrn_reflns_number 13291
_diffrn_reflns_theta_full 28.3
_diffrn_reflns_theta_max 28.3
_diffrn_reflns_theta_min 1.1
_diffrn_standards_decay_% 0
_diffrn_standards_interval_count 0
_diffrn_standards_number 0
_exptl_absorpt_coefficient_mu 0.420
_exptl_absorpt_correction_T_max 0.955
_exptl_absorpt_correction_T_min 0.822
_exptl_absorpt_correction_type multi-scan
_exptl_absorpt_process_details '(SADABS; Sheldrick, 2001)'
_exptl_crystal_colour colorless
_exptl_crystal_density_diffrn 1.465
_exptl_crystal_density_method 'not measured'
_exptl_crystal_description block
_exptl_crystal_F_000 712
_exptl_crystal_size_max 0.22
_exptl_crystal_size_mid 0.18
_exptl_crystal_size_min 0.11
_refine_diff_density_max 0.42
_refine_diff_density_min -0.27
_refine_ls_extinction_method none
_refine_ls_goodness_of_fit_ref 1.12
_refine_ls_hydrogen_treatment constr
_refine_ls_matrix_type full
_refine_ls_number_parameters 208
_refine_ls_number_reflns 3889
_refine_ls_number_restraints 0
_refine_ls_restrained_S_all 1.12
_refine_ls_R_factor_all 0.070
_refine_ls_R_factor_gt 0.055
_refine_ls_shift/su_max 0.001
_refine_ls_shift/su_mean 0.000
_refine_ls_structure_factor_coef Fsqd
_refine_ls_weighting_details 'calc w=1/[\s^2^(Fo^2^)+(0.0325P)^2^+1.3572P] where P=(Fo^2^+2Fc^2^)/3'
_refine_ls_weighting_scheme calc
_refine_ls_wR_factor_gt 0.119
_refine_ls_wR_factor_ref 0.124
_reflns_number_gt 3188
_reflns_number_total 3889
_reflns_threshold_expression I>2\s(I)
_cod_data_source_file ya2037.cif
_cod_data_source_block 5
_cod_original_sg_symbol_H-M 'P 21/c'
_cod_database_code 2212425
_cod_database_fobs_code 2212425

loop_
_symmetry_equiv_pos_as_xyz
'x, y, z'
'-x, y+1/2, -z+1/2'
'-x, -y, -z'
'x, -y-1/2, z-1/2'

loop_
_atom_site_type_symbol
_atom_site_label
_atom_site_fract_x
_atom_site_fract_y
_atom_site_fract_z
_atom_site_U_iso_or_equiv
_atom_site_adp_type
_atom_site_calc_flag
_atom_site_refinement_flags
_atom_site_occupancy
C C1 0.22305(11) 0.4214(3) 0.27525(17) 0.0207(4) Uani d . 1
H H1 0.1991 0.4564 0.2012 0.025 Uiso calc R 1
C C2 0.29563(11) 0.4303(3) 0.29067(19) 0.0235(4) Uani d . 1
H H2 0.3213 0.4716 0.2277 0.028 Uiso calc R 1
Cl Cl3 0.42157(3) 0.38898(9) 0.41830(6) 0.03759(17) Uani d . 1
C C3 0.33051(11) 0.3784(3) 0.3987(2) 0.0236(4) Uani d . 1
C C4 0.29395(11) 0.3204(3) 0.49185(19) 0.0252(4) Uani d . 1
H H4 0.3183 0.2861 0.5657 0.030 Uiso calc R 1
C C5 0.22148(11) 0.3127(3) 0.47622(18) 0.0229(4) Uani d . 1
H H5 0.1962 0.2738 0.5403 0.027 Uiso calc R 1
C C6 0.18454(10) 0.3613(3) 0.36767(17) 0.0186(4) Uani d . 1
C C7 0.10761(10) 0.3438(3) 0.35279(17) 0.0183(4) Uani d . 1
C C8 0.06191(11) 0.3065(3) 0.44014(18) 0.0241(4) Uani d . 1
H H8 0.0739 0.2894 0.5230 0.029 Uiso calc R 1
C C9 -0.00366(11) 0.3003(3) 0.38031(17) 0.0242(4) Uani d . 1
H H9 -0.0465 0.2772 0.4138 0.029 Uiso calc R 1
N N10 0.00423(8) 0.3331(2) 0.26438(14) 0.0194(3) Uani d . 1
N N11 0.07216(9) 0.3596(2) 0.24465(15) 0.0195(3) Uani d . 1
C C12 -0.04835(10) 0.3203(3) 0.16175(17) 0.0207(4) Uani d . 1
H H12A -0.0468 0.1959 0.1267 0.025 Uiso calc R 1
H H12B -0.0370 0.4101 0.1005 0.025 Uiso calc R 1
C C13 -0.12186(10) 0.3578(3) 0.19656(17) 0.0200(4) Uani d . 1
H H13A -0.1234 0.4817 0.2324 0.024 Uiso calc R 1
H H13B -0.1336 0.2671 0.2570 0.024 Uiso calc R 1
C C14 -0.17585(10) 0.3464(3) 0.08904(18) 0.0204(4) Uani d . 1
O O14 -0.15794(8) 0.3182(2) -0.00984(13) 0.0308(4) Uani d . 1
C C15 -0.25147(10) 0.3671(3) 0.10904(18) 0.0199(4) Uani d . 1
C C16 -0.27366(11) 0.4147(3) 0.21927(18) 0.0234(4) Uani d . 1
H H16 -0.2400 0.4389 0.2847 0.028 Uiso calc R 1
C C17 -0.34459(11) 0.4267(3) 0.23383(19) 0.0255(4) Uani d . 1
H H17 -0.3596 0.4600 0.3088 0.031 Uiso calc R 1
Cl Cl18 -0.48173(3) 0.39787(9) 0.15999(6) 0.03929(18) Uani d . 1
C C18 -0.39355(11) 0.3898(3) 0.1383(2) 0.0252(4) Uani d . 1
C C19 -0.37282(11) 0.3445(3) 0.0272(2) 0.0267(5) Uani d . 1
H H19 -0.4067 0.3219 -0.0383 0.032 Uiso calc R 1
C C20 -0.30176(11) 0.3330(3) 0.01395(18) 0.0227(4) Uani d . 1
H H20 -0.2869 0.3013 -0.0614 0.027 Uiso calc R 1

loop_
_atom_site_aniso_label
_atom_site_aniso_U_11
_atom_site_aniso_U_22
_atom_site_aniso_U_33
_atom_site_aniso_U_12
_atom_site_aniso_U_13
_atom_site_aniso_U_23
C1 0.0233(10) 0.0194(10) 0.0191(9) 0.0025(8) 0.0013(7) -0.0021(7)
C2 0.0246(10) 0.0215(10) 0.0252(10) 0.0000(8) 0.0063(8) -0.0015(8)
Cl3 0.0187(3) 0.0380(3) 0.0550(4) 0.0020(2) -0.0017(2) -0.0005(3)
C3 0.0175(9) 0.0195(10) 0.0333(11) 0.0013(8) -0.0008(8) -0.0038(8)
C4 0.0277(11) 0.0231(10) 0.0230(10) 0.0011(8) -0.0069(8) 0.0000(8)
C5 0.0265(10) 0.0231(10) 0.0187(9) -0.0010(8) 0.0000(8) 0.0013(8)
C6 0.0210(9) 0.0157(9) 0.0188(9) -0.0007(7) 0.0008(7) -0.0029(7)
C7 0.0206(9) 0.0166(9) 0.0176(9) 0.0012(7) 0.0014(7) -0.0016(7)
C8 0.0243(10) 0.0310(11) 0.0171(9) -0.0013(9) 0.0022(8) 0.0014(8)
C9 0.0235(10) 0.0312(11) 0.0184(9) -0.0022(8) 0.0050(8) 0.0007(8)
N10 0.0167(8) 0.0236(9) 0.0177(8) -0.0005(6) 0.0002(6) -0.0002(7)
N11 0.0175(8) 0.0212(8) 0.0197(8) -0.0008(6) 0.0020(6) 0.0012(6)
C12 0.0203(9) 0.0259(10) 0.0160(9) -0.0020(8) 0.0018(7) 0.0007(8)
C13 0.0191(9) 0.0217(10) 0.0192(9) -0.0011(7) 0.0014(7) 0.0013(7)
C14 0.0203(9) 0.0188(9) 0.0218(9) -0.0007(7) 0.0000(8) 0.0024(7)
O14 0.0248(8) 0.0476(10) 0.0200(7) 0.0013(7) 0.0022(6) 0.0004(7)
C15 0.0207(9) 0.0173(9) 0.0212(9) -0.0010(7) -0.0002(7) 0.0038(7)
C16 0.0231(10) 0.0238(10) 0.0227(10) -0.0004(8) -0.0010(8) -0.0012(8)
C17 0.0260(10) 0.0255(11) 0.0255(10) 0.0022(9) 0.0056(8) -0.0026(8)
Cl18 0.0203(3) 0.0497(4) 0.0485(4) 0.0002(2) 0.0062(2) -0.0026(3)
C18 0.0188(10) 0.0229(10) 0.0341(11) 0.0013(8) 0.0032(8) 0.0026(9)
C19 0.0226(10) 0.0288(11) 0.0278(11) -0.0018(9) -0.0023(8) 0.0012(9)
C20 0.0246(10) 0.0228(10) 0.0205(9) -0.0001(8) 0.0003(8) 0.0016(8)

loop_
_atom_type_symbol
_atom_type_description
_atom_type_scat_dispersion_real
_atom_type_scat_dispersion_imag
_atom_type_scat_source
C C 0.0033 0.0016 'International Tables Vol C Tables 4.2.6.8 and 6.1.1.4'
H H 0.0000 0.0000 'International Tables Vol C Tables 4.2.6.8 and 6.1.1.4'
N N 0.0061 0.0033 'International Tables Vol C Tables 4.2.6.8 and 6.1.1.4'
O O 0.0106 0.0060 'International Tables Vol C Tables 4.2.6.8 and 6.1.1.4'
Cl Cl 0.1484 0.1585 'International Tables Vol C Tables 4.2.6.8 and 6.1.1.4'

loop_
_geom_angle_atom_site_label_1
_geom_angle_atom_site_label_2
_geom_angle_atom_site_label_3
_geom_angle
C2 C1 C6 120.79(18)
C2 C1 H1 119.6
C6 C1 H1 119.6
C1 C2 C3 119.49(19)
C1 C2 H2 120.3
C3 C2 H2 120.3
C4 C3 C2 121.04(19)
C4 C3 Cl3 119.32(16)
C2 C3 Cl3 119.63(17)
C5 C4 C3 119.23(19)
C5 C4 H4 120.4
C3 C4 H4 120.4
C4 C5 C6 121.29(19)
C4 C5 H5 119.4
C6 C5 H5 119.4
C5 C6 C1 118.15(19)
C5 C6 C7 119.69(18)
C1 C6 C7 122.14(17)
N11 C7 C8 111.06(17)
N11 C7 C6 120.69(17)
C8 C7 C6 128.23(18)
C9 C8 C7 105.22(17)
C9 C8 H8 127.4
C7 C8 H8 127.4
N10 C9 C8 106.92(18)
N10 C9 H9 126.5
C8 C9 H9 126.5
C9 N10 N11 112.36(16)
C9 N10 C12 128.55(17)
N11 N10 C12 118.59(15)
C7 N11 N10 104.44(16)
N10 C12 C13 111.59(16)
N10 C12 H12A 109.3
C13 C12 H12A 109.3
N10 C12 H12B 109.3
C13 C12 H12B 109.3
H12A C12 H12B 108.0
C12 C13 C14 111.09(16)
C12 C13 H13A 109.4
C14 C13 H13A 109.4
C12 C13 H13B 109.4
C14 C13 H13B 109.4
H13A C13 H13B 108.0
O14 C14 C15 121.11(18)
O14 C14 C13 120.88(18)
C15 C14 C13 118.00(17)
C20 C15 C16 118.98(19)
C20 C15 C14 118.30(18)
C16 C15 C14 122.69(18)
C17 C16 C15 120.32(19)
C17 C16 H16 119.8
C15 C16 H16 119.8
C16 C17 C18 119.6(2)
C16 C17 H17 120.2
C18 C17 H17 120.2
C17 C18 C19 121.2(2)
C17 C18 Cl18 118.70(17)
C19 C18 Cl18 120.07(17)
C20 C19 C18 118.55(19)
C20 C19 H19 120.7
C18 C19 H19 120.7
C19 C20 C15 121.3(2)
C19 C20 H20 119.3
C15 C20 H20 119.3

loop_
_geom_bond_atom_site_label_1
_geom_bond_atom_site_label_2
_geom_bond_distance
C1 C2 1.385(3)
C1 C6 1.402(3)
C1 H1 0.9500
C2 C3 1.386(3)
C2 H2 0.9500
Cl3 C3 1.738(2)
C3 C4 1.383(3)
C4 C5 1.382(3)
C4 H4 0.9500
C5 C6 1.401(3)
C5 H5 0.9500
C6 C7 1.471(3)
C7 N11 1.344(2)
C7 C8 1.404(3)
C8 C9 1.369(3)
C8 H8 0.9500
C9 N10 1.352(3)
C9 H9 0.9500
N10 N11 1.353(2)
N10 C12 1.464(2)
C12 C13 1.520(3)
C12 H12A 0.9900
C12 H12B 0.9900
C13 C14 1.521(3)
C13 H13A 0.9900
C13 H13B 0.9900
C14 O14 1.215(3)
C14 C15 1.493(3)
C15 C20 1.395(3)
C15 C16 1.395(3)
C16 C17 1.385(3)
C16 H16 0.9500
C17 C18 1.387(3)
C17 H17 0.9500
Cl18 C18 1.729(2)
C18 C19 1.390(3)
C19 C20 1.384(3)
C19 H19 0.9500
C20 H20 0.9500

loop_
_geom_hbond_atom_site_label_D
_geom_hbond_atom_site_label_H
_geom_hbond_atom_site_label_A
_geom_hbond_site_symmetry_A
_geom_hbond_distance_DH
_geom_hbond_distance_HA
_geom_hbond_distance_DA
_geom_hbond_angle_DHA
C9 H9 O14 4_566 0.95 2.47 3.418(3) 173

loop_
_geom_torsion_atom_site_label_1
_geom_torsion_atom_site_label_2
_geom_torsion_atom_site_label_3
_geom_torsion_atom_site_label_4
_geom_torsion
C6 C1 C2 C3 0.3(3)
C1 C2 C3 C4 -0.9(3)
C1 C2 C3 Cl3 179.87(15)
C2 C3 C4 C5 0.5(3)
Cl3 C3 C4 C5 179.75(16)
C3 C4 C5 C6 0.5(3)
C4 C5 C6 C1 -1.1(3)
C4 C5 C6 C7 177.37(19)
C2 C1 C6 C5 0.7(3)
C2 C1 C6 C7 -177.72(18)
C5 C6 C7 N11 -168.74(18)
C1 C6 C7 N11 9.7(3)
C5 C6 C7 C8 9.7(3)
C1 C6 C7 C8 -171.9(2)
N11 C7 C8 C9 -0.1(2)
C6 C7 C8 C9 -178.6(2)
C7 C8 C9 N10 -0.2(2)
C8 C9 N10 N11 0.4(2)
C8 C9 N10 C12 172.1(2)
C8 C7 N11 N10 0.3(2)
C6 C7 N11 N10 178.97(17)
C9 N10 N11 C7 -0.5(2)
C12 N10 N11 C7 -173.05(17)
C9 N10 C12 C13 28.8(3)
N11 N10 C12 C13 -160.02(16)
N10 C12 C13 C14 179.32(16)
C12 C13 C14 O14 -2.9(3)
C12 C13 C14 C15 175.93(17)
O14 C14 C15 C20 7.1(3)
C13 C14 C15 C20 -171.74(18)
O14 C14 C15 C16 -174.5(2)
C13 C14 C15 C16 6.6(3)
C20 C15 C16 C17 0.3(3)
C14 C15 C16 C17 -178.04(19)
C15 C16 C17 C18 0.5(3)
C16 C17 C18 C19 -1.3(3)
C16 C17 C18 Cl18 177.75(16)
C17 C18 C19 C20 1.3(3)
Cl18 C18 C19 C20 -177.76(16)
C18 C19 C20 C15 -0.5(3)
C16 C15 C20 C19 -0.3(3)
C14 C15 C20 C19 178.10(19)

loop_
_cod_related_entry_id
_cod_related_entry_database
_cod_related_entry_code
1 ChemSpider 21125301
